data_1513205
loop_
_publ_author_name
'Animesh Sahana'
'Arnab Banerjee'
'Sisir Lohar'
'Sudipta Das'
'Ipsit Hauli'
'Subhra Kanti Mukhopadhyay'
'Jesus Sanmartin Matalobos'
'Debasis Das'

_publ_section_title
;
 Naphthalene based highly selective OFF-ON-OFF type fluorescent probe for
 Al3+ and NO2- ions for living cell imaging at physiological pH
;
_journal_name_full
;
Inorganica Chimica Acta
;
_journal_page_first 64
_journal_page_last 71
_journal_paper_doi 10.1016/j.ica.2012.12.012
_journal_volume 398
_journal_year 2013
_chemical_formula_sum 'C21 H15 N O'
_chemical_formula_weight 297.34
_space_group_IT_number 14
_symmetry_cell_setting monoclinic
_symmetry_space_group_name_Hall '-P 2yn'
_symmetry_space_group_name_H-M 'P 1 21/n 1'
_atom_sites_solution_hydrogens geom
_atom_sites_solution_primary direct
_atom_sites_solution_secondary difmap
_cell_angle_alpha 90.00
_cell_angle_beta 99.555(4)
_cell_angle_gamma 90.00
_cell_formula_units_Z 2
_cell_length_a 10.393(3)
_cell_length_b 5.8516(18)
_cell_length_c 11.833(4)
_cell_measurement_temperature 100(2)
_cell_volume 709.6(4)
_computing_structure_refinement 'SHELXL-97 (Sheldrick, 2008)'
_diffrn_ambient_temperature 100(2)
_diffrn_measured_fraction_theta_full 0.997
_diffrn_measured_fraction_theta_max 0.997
_diffrn_radiation_monochromator graphite
_diffrn_radiation_source 'fine-focus sealed tube'
_diffrn_radiation_type MoK\a
_diffrn_radiation_wavelength 0.71073
_diffrn_reflns_av_R_equivalents 0.0000
_diffrn_reflns_av_sigmaI/netI 0.0424
_diffrn_reflns_limit_h_max 12
_diffrn_reflns_limit_h_min -13
_diffrn_reflns_limit_k_max 7
_diffrn_reflns_limit_k_min 0
_diffrn_reflns_limit_l_max 14
_diffrn_reflns_limit_l_min 0
_diffrn_reflns_number 1460
_diffrn_reflns_theta_full 26.43
_diffrn_reflns_theta_max 26.43
_diffrn_reflns_theta_min 2.85
_exptl_absorpt_coefficient_mu 0.085
_exptl_absorpt_correction_T_max 0.9966
_exptl_absorpt_correction_T_min 0.9498
_exptl_crystal_density_diffrn 1.391
_exptl_crystal_density_method 'not measured'
_exptl_crystal_F_000 312
_exptl_crystal_size_max 0.61
_exptl_crystal_size_mid 0.06
_exptl_crystal_size_min 0.04
_refine_diff_density_max 0.285
_refine_diff_density_min -0.277
_refine_diff_density_rms 0.073
_refine_ls_extinction_method none
_refine_ls_goodness_of_fit_ref 1.181
_refine_ls_hydrogen_treatment mixed
_refine_ls_matrix_type full
_refine_ls_number_parameters 119
_refine_ls_number_reflns 1460
_refine_ls_number_restraints 48
_refine_ls_restrained_S_all 1.166
_refine_ls_R_factor_all 0.1240
_refine_ls_R_factor_gt 0.0967
_refine_ls_shift/su_max 0.000
_refine_ls_shift/su_mean 0.000
_refine_ls_structure_factor_coef Fsqd
_refine_ls_weighting_details 'calc w=1/[\s^2^(Fo^2^)+(0.0000P)^2^+3.3637P] where P=(Fo^2^+2Fc^2^)/3'
_refine_ls_weighting_scheme calc
_refine_ls_wR_factor_gt 0.1800
_refine_ls_wR_factor_ref 0.1891
_reflns_number_gt 1060
_reflns_number_total 1460
_reflns_threshold_expression >2\s(I)
_cod_data_source_file ICA-2013-398-64-71.cif
_cod_data_source_block be10jea1n
_cod_original_cell_volume 709.7(4)
_cod_original_sg_symbol_H-M P21/n
_cod_database_code 1513205

loop_
_symmetry_equiv_pos_as_xyz
'x, y, z'
'-x+1/2, y+1/2, -z+1/2'
'-x, -y, -z'
'x-1/2, -y-1/2, z-1/2'

loop_
_atom_site_label
_atom_site_type_symbol
_atom_site_fract_x
_atom_site_fract_y
_atom_site_fract_z
_atom_site_U_iso_or_equiv
_atom_site_adp_type
_atom_site_occupancy
_atom_site_symmetry_multiplicity
_atom_site_calc_flag
_atom_site_refinement_flags
_atom_site_disorder_assembly
_atom_site_disorder_group
C1 C 0.0852(4) -0.2421(7) 0.4608(3) 0.0181(8) Uani 1 1 d U . .
C2 C 0.1695(3) -0.1816(6) 0.5636(2) 0.0224(9) Uani 1 1 d U B .
H2 H 0.1753 -0.2757 0.6297 0.027 Uiso 0.50 1 calc PR A 2
C3 C 0.2455(3) 0.0223(6) 0.5664(2) 0.0231(9) Uani 1 1 d R . .
H3 H 0.3018 0.0639 0.6350 0.028 Uiso 1 1 calc R . .
C4 C 0.2383(4) 0.1565(8) 0.4730(3) 0.0216(9) Uani 1 1 d . . .
H4 H 0.2899 0.2912 0.4773 0.026 Uiso 1 1 calc R . .
C5 C 0.1560(4) 0.1026(7) 0.3687(3) 0.0159(8) Uani 1 1 d . . .
C6 C 0.1476(4) 0.2472(7) 0.2718(3) 0.0231(9) Uani 1 1 d . . .
H6 H 0.1968 0.3848 0.2775 0.028 Uiso 1 1 calc R . .
C7 C 0.0705(4) 0.1933(8) 0.1707(3) 0.0258(10) Uani 1 1 d . . .
H7 H 0.0668 0.2915 0.1063 0.031 Uiso 1 1 calc R . .
C8 C -0.0026(4) -0.0065(8) 0.1625(3) 0.0270(10) Uani 1 1 d . . .
H8 H -0.0563 -0.0443 0.0919 0.032 Uiso 1 1 calc R . .
C9 C 0.0013(4) -0.1505(8) 0.2548(3) 0.0231(9) Uani 1 1 d . . .
H9 H -0.0498 -0.2859 0.2471 0.028 Uiso 1 1 calc R . .
C10 C 0.0794(4) -0.1005(7) 0.3601(3) 0.0166(8) Uani 1 1 d . . .
O11 O 0.1694(6) -0.3270(10) 0.6499(4) 0.0216(13) Uani 0.50 1 d P B 1
H11 H 0.1102 -0.4244 0.6319 0.032 Uiso 0.50 1 calc PR B 1
C12 C -0.0066(18) -0.435(4) 0.4479(15) 0.0153(18) Uani 0.50 1 d PU . -1
H12 H -0.051(8) -0.450(16) 0.391(7) 0.018 Uiso 0.50 1 d P C -1
N12 N 0.0107(15) -0.426(3) 0.4641(12) 0.0154(17) Uani 0.50 1 d PU . -2

loop_
_atom_site_aniso_label
_atom_site_aniso_U_11
_atom_site_aniso_U_22
_atom_site_aniso_U_33
_atom_site_aniso_U_23
_atom_site_aniso_U_13
_atom_site_aniso_U_12
C1 0.0187(17) 0.0167(17) 0.0200(16) 0.0025(14) 0.0066(14) 0.0031(14)
C2 0.0213(18) 0.027(2) 0.0189(18) 0.0017(16) 0.0034(15) 0.0062(16)
C3 0.020(2) 0.029(2) 0.0183(19) -0.0073(18) -0.0029(16) 0.0026(18)
C4 0.0157(19) 0.022(2) 0.027(2) -0.0069(18) 0.0020(16) -0.0011(17)
C5 0.0150(19) 0.017(2) 0.0165(19) 0.0009(15) 0.0060(15) 0.0020(15)
C6 0.023(2) 0.020(2) 0.028(2) 0.0048(18) 0.0116(18) 0.0014(18)
C7 0.033(2) 0.028(2) 0.018(2) 0.0099(18) 0.0103(18) 0.011(2)
C8 0.026(2) 0.038(3) 0.015(2) 0.0000(18) -0.0027(16) 0.007(2)
C9 0.021(2) 0.023(2) 0.024(2) -0.0048(18) 0.0018(17) 0.0001(18)
C10 0.0159(19) 0.016(2) 0.0187(19) 0.0013(15) 0.0053(15) 0.0018(15)
O11 0.027(3) 0.025(3) 0.012(3) 0.005(2) 0.001(2) -0.002(3)
C12 0.017(3) 0.014(3) 0.017(3) 0.002(3) 0.007(3) 0.002(3)
N12 0.016(3) 0.014(2) 0.016(3) 0.001(3) 0.003(2) 0.002(2)

loop_
_atom_type_symbol
_atom_type_description
_atom_type_scat_dispersion_real
_atom_type_scat_dispersion_imag
_atom_type_scat_source
C C 0.0033 0.0016 'International Tables Vol C Tables 4.2.6.8 and 6.1.1.4'
H H 0.0000 0.0000 'International Tables Vol C Tables 4.2.6.8 and 6.1.1.4'
N N 0.0061 0.0033 'International Tables Vol C Tables 4.2.6.8 and 6.1.1.4'
O O 0.0106 0.0060 'International Tables Vol C Tables 4.2.6.8 and 6.1.1.4'

loop_
_geom_angle_atom_site_label_1
_geom_angle_atom_site_label_2
_geom_angle_atom_site_label_3
_geom_angle
_geom_angle_site_symmetry_1
_geom_angle_site_symmetry_3
N12 C1 C2 117.1(7) . .
N12 C1 C10 122.9(7) . .
C2 C1 C10 119.9(4) . .
N12 C1 C12 8.3(12) . .
C2 C1 C12 125.3(8) . .
C10 C1 C12 114.7(8) . .
O11 C2 C1 114.8(4) . .
O11 C2 C3 126.0(3) . .
C1 C2 C3 119.2(2) . .
O11 C2 H2 5.6 . .
C1 C2 H2 120.4 . .
C3 C2 H2 120.4 . .
C4 C3 C2 120.8(2) . .
C4 C3 H3 119.6 . .
C2 C3 H3 119.6 . .
C3 C4 C5 121.9(4) . .
C3 C4 H4 119.0 . .
C5 C4 H4 119.0 . .
C4 C5 C6 121.3(4) . .
C4 C5 C10 119.9(4) . .
C6 C5 C10 118.8(4) . .
C7 C6 C5 121.4(4) . .
C7 C6 H6 119.3 . .
C5 C6 H6 119.3 . .
C6 C7 C8 119.4(4) . .
C6 C7 H7 120.3 . .
C8 C7 H7 120.3 . .
C9 C8 C7 121.1(4) . .
C9 C8 H8 119.5 . .
C7 C8 H8 119.5 . .
C8 C9 C10 121.0(4) . .
C8 C9 H9 119.5 . .
C10 C9 H9 119.5 . .
C9 C10 C5 118.2(4) . .
C9 C10 C1 123.6(4) . .
C5 C10 C1 118.2(3) . .
C2 O11 H11 109.5 . .
C1 C12 N12 70.9(7) . 3
C1 C12 H12 118(7) . .
N12 C12 H12 48(7) 3 .
C1 N12 C12 63.0(6) . 3
C1 N12 H12 112(5) . .
C12 N12 H12 51(5) 3 .

loop_
_geom_bond_atom_site_label_1
_geom_bond_atom_site_label_2
_geom_bond_distance
_geom_bond_site_symmetry_2
C1 N12 1.329(18) .
C1 C2 1.421(5) .
C1 C10 1.445(5) .
C1 C12 1.47(2) .
C2 O11 1.330(6) .
C2 C3 1.4278 .
C2 H2 0.9500 .
C3 C4 1.348(5) .
C3 H3 0.9500 .
C4 C5 1.416(6) .
C4 H4 0.9500 .
C5 C6 1.416(5) .
C5 C10 1.424(5) .
C6 C7 1.362(6) .
C6 H6 0.9500 .
C7 C8 1.390(7) .
C7 H7 0.9500 .
C8 C9 1.375(6) .
C8 H8 0.9500 .
C9 C10 1.400(6) .
C9 H9 0.9500 .
O11 H11 0.8400 .
C12 N12 11.905(9) 3
C12 H12 0.76(9) .
N12 C12 11.905(9) 3
N12 H12 1.00(9) .

loop_
_geom_torsion_atom_site_label_1
_geom_torsion_atom_site_label_2
_geom_torsion_atom_site_label_3
_geom_torsion_atom_site_label_4
_geom_torsion
_geom_torsion_site_symmetry_4
N12 C1 C2 O11 4.1(10) .
C10 C1 C2 O11 -178.4(4) .
C12 C1 C2 O11 5.6(12) .
N12 C1 C2 C3 -176.1(9) .
C10 C1 C2 C3 1.4(4) .
C12 C1 C2 C3 -174.6(10) .
O11 C2 C3 C4 179.6(5) .
C1 C2 C3 C4 -0.2(3) .
C2 C3 C4 C5 0.0(5) .
C3 C4 C5 C6 178.9(4) .
C3 C4 C5 C10 -1.0(6) .
C4 C5 C6 C7 178.6(4) .
C10 C5 C6 C7 -1.5(6) .
C5 C6 C7 C8 0.7(6) .
C6 C7 C8 C9 0.1(6) .
C7 C8 C9 C10 -0.1(6) .
C8 C9 C10 C5 -0.7(6) .
C8 C9 C10 C1 178.4(4) .
C4 C5 C10 C9 -178.7(4) .
C6 C5 C10 C9 1.5(5) .
C4 C5 C10 C1 2.1(5) .
C6 C5 C10 C1 -177.7(4) .
N12 C1 C10 C9 -4.1(11) .
C2 C1 C10 C9 178.5(4) .
C12 C1 C10 C9 -5.1(11) .
N12 C1 C10 C5 175.1(10) .
C2 C1 C10 C5 -2.4(5) .
C12 C1 C10 C5 174.1(10) .
N12 C1 C12 N12 -165(11) 3
C2 C1 C12 N12 -174.6(9) 3
C10 C1 C12 N12 9.2(3) 3
C2 C1 N12 C12 -172.9(9) 3
C10 C1 N12 C12 9.6(3) 3
C12 C1 N12 C12 16(11) 3
